data_7713552
loop_
_publ_author_name
'You, Fen'
'Wang, Jixing'
'Liu, Hui'
'Kang, Xiaohui'
'Shi, Xiaochao'

_publ_section_title
;
 Phosphine-functionalized amidinate ligated rare-earth metal complexes for
 highly 3,4-selective living polymerization of 1,3-conjugated dienes.
;
_journal_name_full 'Dalton transactions (Cambridge, England : 2003)'
_journal_paper_doi 10.1039/d2dt04167g
_journal_year 2023
_chemical_formula_moiety 'C51 H58 N4 P Sc'
_chemical_formula_sum 'C51 H58 N4 P Sc'
_chemical_formula_weight 802.94
_space_group_crystal_system triclinic
_space_group_IT_number 2
_space_group_name_Hall '-P 1'
_space_group_name_H-M_alt 'P -1'
_atom_sites_solution_hydrogens geom
_audit_block_doi 10.5517/ccdc.csd.cc2fx09p
_audit_creation_date 2023-05-06
_audit_creation_method
; 
Olex2 1.2-beta 
(compiled 2015.09.30 svn.r3233 for OlexSys, GUI svn.r5103) 
;
_audit_update_record
;
2023-05-07 deposited with the CCDC.	2023-07-20 downloaded from the CCDC.
;
_cell_angle_alpha 89.192(4)
_cell_angle_beta 71.996(4)
_cell_angle_gamma 87.743(4)
_cell_formula_units_Z 2
_cell_length_a 11.8185(12)
_cell_length_b 12.4335(15)
_cell_length_c 15.9472(17)
_cell_measurement_reflns_used 2373
_cell_measurement_temperature 150(2)
_cell_measurement_theta_max 24.13
_cell_measurement_theta_min 2.49
_cell_volume 2226.9(4)
_computing_cell_refinement 'Bruker SAINT'
_computing_data_collection 'Bruker APEX2'
_computing_data_reduction 'Bruker SAINT'
_computing_molecular_graphics 'Olex2 (Dolomanov et al., 2009)'
_computing_publication_material 'Olex2 (Dolomanov et al., 2009)'
_computing_structure_refinement 'ShelXL (Sheldrick, 2015)'
_computing_structure_solution 'SHELXS-97 (Sheldrick 2008)'
_diffrn_ambient_temperature 150.0
_diffrn_measured_fraction_theta_full 0.999
_diffrn_measured_fraction_theta_max 0.999
_diffrn_measurement_device_type 'Bruker APEX-II CCD'
_diffrn_measurement_method '\f and \w scans'
_diffrn_radiation_type MoK\a
_diffrn_radiation_wavelength 0.71073
_diffrn_reflns_av_R_equivalents 0.1220
_diffrn_reflns_av_unetI/netI 0.2026
_diffrn_reflns_Laue_measured_fraction_full 0.999
_diffrn_reflns_Laue_measured_fraction_max 0.999
_diffrn_reflns_limit_h_max 11
_diffrn_reflns_limit_h_min -14
_diffrn_reflns_limit_k_max 14
_diffrn_reflns_limit_k_min -14
_diffrn_reflns_limit_l_max 19
_diffrn_reflns_limit_l_min -19
_diffrn_reflns_number 13826
_diffrn_reflns_point_group_measured_fraction_full 0.999
_diffrn_reflns_point_group_measured_fraction_max 0.999
_diffrn_reflns_theta_full 25.150
_diffrn_reflns_theta_max 25.150
_diffrn_reflns_theta_min 1.894
_exptl_absorpt_coefficient_mu 0.240
_exptl_absorpt_correction_T_max 0.7456
_exptl_absorpt_correction_T_min 0.5296
_exptl_absorpt_correction_type multi-scan
_exptl_absorpt_process_details
; 
SADABS-2016/2 (Bruker,2016/2) was used for absorption correction. 
wR2(int) was 0.1162 before and 0.0839 after correction. 
The Ratio of minimum to maximum transmission is 0.7103. 
The \l/2 correction factor is Not present. 
;
_exptl_crystal_colour colourless
_exptl_crystal_colour_primary colourless
_exptl_crystal_density_diffrn 1.197
_exptl_crystal_description block
_exptl_crystal_F_000 856
_exptl_crystal_size_max 0.04
_exptl_crystal_size_mid 0.03
_exptl_crystal_size_min 0.01
_refine_diff_density_max 0.633
_refine_diff_density_min -0.652
_refine_diff_density_rms 0.124
_refine_ls_extinction_coef 0.044(4)
_refine_ls_extinction_expression Fc^*^=kFc[1+0.001xFc^2^\l^3^/sin(2\q)]^-1/4^
_refine_ls_extinction_method 'SHELXL-2019/2 (Sheldrick 2019)'
_refine_ls_goodness_of_fit_ref 1.001
_refine_ls_hydrogen_treatment constr
_refine_ls_matrix_type full
_refine_ls_number_parameters 523
_refine_ls_number_reflns 7945
_refine_ls_number_restraints 0
_refine_ls_restrained_S_all 1.001
_refine_ls_R_factor_all 0.1831
_refine_ls_R_factor_gt 0.0955
_refine_ls_shift/su_max 0.001
_refine_ls_shift/su_mean 0.000
_refine_ls_structure_factor_coef Fsqd
_refine_ls_weighting_details 'w=1/[\s^2^(Fo^2^)+(0.1298P)^2^] where P=(Fo^2^+2Fc^2^)/3'
_refine_ls_weighting_scheme calc
_refine_ls_wR_factor_gt 0.2159
_refine_ls_wR_factor_ref 0.2731
_reflns_Friedel_coverage 0.000
_reflns_number_gt 3934
_reflns_number_total 7945
_reflns_threshold_expression 'I > 2\s(I)'
_cod_data_source_file d2dt04167g2.cif
_cod_data_source_block mo_230322c
_cod_database_code 7713552
_shelx_space_group_comment
; 
The symmetry employed for this shelxl refinement is uniquely defined 
by the following loop, which should always be used as a source of 
symmetry information in preference to the above space-group names. 
They are only intended as comments. 
;
_shelx_estimated_absorpt_t_max 0.998
_shelx_estimated_absorpt_t_min 0.990
_olex2_refinement_description
; 
1. Fixed Uiso 
 At 1.2 times of: 
  All C(H) groups, All C(H,H) groups 
 At 1.5 times of: 
  All C(H,H,H) groups 
2.a Ternary CH refined with riding coordinates: 
 C22(H22), C25(H25) 
2.b Secondary CH2 refined with riding coordinates: 
 C2(H2A,H2B), C3(H3A,H3B) 
2.c Aromatic/amide H refined with riding coordinates: 
 C5(H5), C6(H6), C7(H7), C8(H8), C9(H9), C11(H11), C12(H12), C13(H13), 
 C14(H14), C15(H15), C18(H18), C19(H19), C20(H20), C29(H29), C30(H30), C31(H31), 
  C32(H32), C33(H33), C34(H34), C37(H37), C38(H38), C39(H39), C40(H40), 
 C43(H43), C46(H46), C47(H47), C48(H48), C49(H49) 
2.d Idealised Me refined as rotating group: 
 C23(H23A,H23B,H23C), C24(H24A,H24B,H24C), C26(H26A,H26B,H26C), C27(H27A,H27B, 
 H27C), C41(H41A,H41B,H41C), C42(H42A,H42B,H42C), C50(H50A,H50B,H50C), C51(H51A, 
 H51B,H51C) 
;
_shelx_shelxl_version_number 2019/2
_olex2_submission_special_instructions 'No special instructions were received'

loop_
_space_group_symop_operation_xyz
'x, y, z'
'-x, -y, -z'

loop_
_atom_site_label
_atom_site_type_symbol
_atom_site_fract_x
_atom_site_fract_y
_atom_site_fract_z
_atom_site_U_iso_or_equiv
_atom_site_adp_type
_atom_site_occupancy
_atom_site_site_symmetry_order
_atom_site_calc_flag
_atom_site_refinement_flags_posn
_atom_site_refinement_flags_adp
_atom_site_refinement_flags_occupancy
_atom_site_disorder_assembly
_atom_site_disorder_group
Sc1 Sc 0.71024(9) 0.23707(9) 0.77664(7) 0.0197(4) Uani 1 1 d . . . . .
P1 P 0.78143(13) 0.14823(12) 0.39678(10) 0.0206(4) Uani 1 1 d . . . . .
N1 N 0.6482(4) 0.1983(4) 0.6654(3) 0.0206(11) Uani 1 1 d . . . . .
N2 N 0.5491(4) 0.3252(4) 0.7640(3) 0.0193(11) Uani 1 1 d . . . . .
N3 N 0.6725(5) 0.3109(4) 0.9236(3) 0.0283(13) Uani 1 1 d . . . . .
N4 N 0.8942(4) 0.1244(4) 0.7185(3) 0.0193(11) Uani 1 1 d . . . . .
C1 C 0.5506(5) 0.2654(4) 0.6936(4) 0.0180(13) Uani 1 1 d . . . . .
C2 C 0.6762(5) 0.1432(4) 0.5804(3) 0.0178(13) Uani 1 1 d . . . . .
H2A H 0.604613 0.106668 0.577274 0.021 Uiso 1 1 calc R . . . .
H2B H 0.739676 0.087329 0.576298 0.021 Uiso 1 1 calc R . . . .
C3 C 0.7166(5) 0.2195(5) 0.5028(4) 0.0211(14) Uani 1 1 d . . . . .
H3A H 0.776603 0.267062 0.512502 0.025 Uiso 1 1 calc R . . . .
H3B H 0.647676 0.265478 0.499624 0.025 Uiso 1 1 calc R . . . .
C4 C 0.6557(5) 0.1366(4) 0.3532(4) 0.0184(13) Uani 1 1 d . . . . .
C5 C 0.6800(6) 0.1066(5) 0.2646(4) 0.0258(15) Uani 1 1 d . . . . .
H5 H 0.760557 0.098114 0.228660 0.031 Uiso 1 1 calc R . . . .
C6 C 0.5900(6) 0.0892(5) 0.2281(4) 0.0311(16) Uani 1 1 d . . . . .
H6 H 0.608608 0.071578 0.167448 0.037 Uiso 1 1 calc R . . . .
C7 C 0.4720(6) 0.0978(5) 0.2816(4) 0.0301(16) Uani 1 1 d . . . . .
H7 H 0.409201 0.083883 0.258189 0.036 Uiso 1 1 calc R . . . .
C8 C 0.4472(6) 0.1264(5) 0.3680(4) 0.0299(16) Uani 1 1 d . . . . .
H8 H 0.366690 0.133406 0.404326 0.036 Uiso 1 1 calc R . . . .
C9 C 0.5367(5) 0.1452(5) 0.4031(4) 0.0231(14) Uani 1 1 d . . . . .
H9 H 0.516672 0.164627 0.463497 0.028 Uiso 1 1 calc R . . . .
C10 C 0.8633(5) 0.2545(5) 0.3249(4) 0.0197(13) Uani 1 1 d . . . . .
C11 C 0.8433(5) 0.3640(5) 0.3420(4) 0.0283(15) Uani 1 1 d . . . . .
H11 H 0.782764 0.387667 0.393600 0.034 Uiso 1 1 calc R . . . .
C12 C 0.9100(6) 0.4392(6) 0.2850(4) 0.0354(17) Uani 1 1 d . . . . .
H12 H 0.895130 0.513839 0.297256 0.042 Uiso 1 1 calc R . . . .
C13 C 0.9975(6) 0.4053(6) 0.2109(5) 0.0372(18) Uani 1 1 d . . . . .
H13 H 1.044239 0.456699 0.172112 0.045 Uiso 1 1 calc R . . . .
C14 C 1.0185(6) 0.2972(6) 0.1920(4) 0.0360(17) Uani 1 1 d . . . . .
H14 H 1.078532 0.274450 0.139748 0.043 Uiso 1 1 calc R . . . .
C15 C 0.9525(5) 0.2224(5) 0.2488(4) 0.0308(16) Uani 1 1 d . . . . .
H15 H 0.968095 0.147859 0.235896 0.037 Uiso 1 1 calc R . . . .
C16 C 0.4633(5) 0.4130(4) 0.7914(4) 0.0178(13) Uani 1 1 d . . . . .
C17 C 0.3434(5) 0.3988(5) 0.8352(4) 0.0204(14) Uani 1 1 d . . . . .
C18 C 0.2658(5) 0.4887(5) 0.8500(4) 0.0285(15) Uani 1 1 d . . . . .
H18 H 0.183800 0.479905 0.880289 0.034 Uiso 1 1 calc R . . . .
C19 C 0.3050(5) 0.5909(5) 0.8216(4) 0.0257(15) Uani 1 1 d . . . . .
H19 H 0.249652 0.650235 0.828879 0.031 Uiso 1 1 calc R . . . .
C20 C 0.4250(5) 0.6050(5) 0.7829(4) 0.0243(14) Uani 1 1 d . . . . .
H20 H 0.452670 0.675253 0.766393 0.029 Uiso 1 1 calc R . . . .
C21 C 0.5062(5) 0.5178(5) 0.7678(4) 0.0212(14) Uani 1 1 d . . . . .
C22 C 0.2927(5) 0.2911(5) 0.8708(4) 0.0222(14) Uani 1 1 d . . . . .
H22 H 0.357435 0.234285 0.850782 0.027 Uiso 1 1 calc R . . . .
C23 C 0.1900(5) 0.2626(5) 0.8363(4) 0.0306(16) Uani 1 1 d . . . . .
H23A H 0.119739 0.308646 0.864949 0.046 Uiso 1 1 calc GR . . . .
H23B H 0.171050 0.187017 0.849609 0.046 Uiso 1 1 calc GR . . . .
H23C H 0.213538 0.274021 0.772411 0.046 Uiso 1 1 calc GR . . . .
C24 C 0.2472(6) 0.2897(6) 0.9719(4) 0.0359(17) Uani 1 1 d . . . . .
H24A H 0.313071 0.302944 0.995141 0.054 Uiso 1 1 calc GR . . . .
H24B H 0.214827 0.219258 0.992360 0.054 Uiso 1 1 calc GR . . . .
H24C H 0.184608 0.345895 0.992875 0.054 Uiso 1 1 calc GR . . . .
C25 C 0.6378(5) 0.5348(5) 0.7226(4) 0.0272(15) Uani 1 1 d . . . . .
H25 H 0.683274 0.471691 0.737413 0.033 Uiso 1 1 calc R . . . .
C26 C 0.6821(6) 0.6364(5) 0.7538(5) 0.0357(17) Uani 1 1 d . . . . .
H26A H 0.768967 0.637541 0.729338 0.054 Uiso 1 1 calc GR . . . .
H26B H 0.659214 0.636322 0.818369 0.054 Uiso 1 1 calc GR . . . .
H26C H 0.646351 0.700186 0.733764 0.054 Uiso 1 1 calc GR . . . .
C27 C 0.6657(6) 0.5378(6) 0.6230(5) 0.046(2) Uani 1 1 d . . . . .
H27A H 0.648633 0.468171 0.602408 0.069 Uiso 1 1 calc GR . . . .
H27B H 0.750068 0.552424 0.595545 0.069 Uiso 1 1 calc GR . . . .
H27C H 0.616524 0.594637 0.606790 0.069 Uiso 1 1 calc GR . . . .
C28 C 0.4528(5) 0.2654(5) 0.6535(4) 0.0177(13) Uani 1 1 d . . . . .
C29 C 0.3971(5) 0.1699(5) 0.6504(4) 0.0208(14) Uani 1 1 d . . . . .
H29 H 0.423275 0.105905 0.673144 0.025 Uiso 1 1 calc R . . . .
C30 C 0.3047(5) 0.1661(5) 0.6151(4) 0.0275(15) Uani 1 1 d . . . . .
H30 H 0.268238 0.099865 0.613018 0.033 Uiso 1 1 calc R . . . .
C31 C 0.2651(5) 0.2589(5) 0.5827(4) 0.0265(15) Uani 1 1 d . . . . .
H31 H 0.200803 0.257362 0.558867 0.032 Uiso 1 1 calc R . . . .
C32 C 0.3201(5) 0.3536(5) 0.5854(4) 0.0273(15) Uani 1 1 d . . . . .
H32 H 0.293559 0.417095 0.562275 0.033 Uiso 1 1 calc R . . . .
C33 C 0.4121(5) 0.3592(5) 0.6206(4) 0.0217(14) Uani 1 1 d . . . . .
H33 H 0.447714 0.425962 0.622599 0.026 Uiso 1 1 calc R . . . .
C34 C 0.6291(6) 0.1067(5) 0.8751(4) 0.0331(16) Uani 1 1 d . . . . .
H34 H 0.567159 0.059457 0.876987 0.040 Uiso 1 1 calc R . . . .
C35 C 0.6999(5) 0.1167(5) 0.9348(4) 0.0229(14) Uani 1 1 d . . . . .
C36 C 0.7321(5) 0.2199(5) 0.9545(4) 0.0237(14) Uani 1 1 d . . . . .
C37 C 0.8158(6) 0.2329(6) 0.9982(4) 0.0324(16) Uani 1 1 d . . . . .
H37 H 0.836116 0.303042 1.009965 0.039 Uiso 1 1 calc R . . . .
C38 C 0.8694(6) 0.1432(6) 1.0245(5) 0.0386(18) Uani 1 1 d . . . . .
H38 H 0.926619 0.151275 1.054501 0.046 Uiso 1 1 calc R . . . .
C39 C 0.8390(6) 0.0419(6) 1.0067(4) 0.0362(18) Uani 1 1 d . . . . .
H39 H 0.875306 -0.019925 1.024846 0.043 Uiso 1 1 calc R . . . .
C40 C 0.7565(6) 0.0295(6) 0.9630(4) 0.0335(16) Uani 1 1 d . . . . .
H40 H 0.737397 -0.041231 0.951634 0.040 Uiso 1 1 calc R . . . .
C41 C 0.5464(6) 0.3237(6) 0.9809(4) 0.0392(18) Uani 1 1 d . . . . .
H41A H 0.509176 0.253606 0.988909 0.059 Uiso 1 1 calc GR . . . .
H41B H 0.502747 0.373861 0.953110 0.059 Uiso 1 1 calc GR . . . .
H41C H 0.544299 0.351910 1.038474 0.059 Uiso 1 1 calc GR . . . .
C42 C 0.7256(6) 0.4159(5) 0.9262(4) 0.0367(17) Uani 1 1 d . . . . .
H42A H 0.704326 0.440620 0.987336 0.055 Uiso 1 1 calc GR . . . .
H42B H 0.695190 0.468556 0.891320 0.055 Uiso 1 1 calc GR . . . .
H42C H 0.812371 0.408208 0.901505 0.055 Uiso 1 1 calc GR . . . .
C43 C 0.8724(5) 0.3458(5) 0.7313(4) 0.0258(15) Uani 1 1 d . . . . .
H43 H 0.894145 0.404328 0.759967 0.031 Uiso 1 1 calc R . . . .
C44 C 0.9313(5) 0.2970(5) 0.6450(4) 0.0228(14) Uani 1 1 d . . . . .
C45 C 0.9425(5) 0.1847(5) 0.6362(4) 0.0203(14) Uani 1 1 d . . . . .
C46 C 0.9963(5) 0.1344(5) 0.5563(4) 0.0306(16) Uani 1 1 d . . . . .
H46 H 1.006270 0.058223 0.553548 0.037 Uiso 1 1 calc R . . . .
C47 C 1.0361(6) 0.1965(5) 0.4791(4) 0.0295(16) Uani 1 1 d . . . . .
H47 H 1.073027 0.162966 0.423703 0.035 Uiso 1 1 calc R . . . .
C48 C 1.0206(5) 0.3066(6) 0.4852(4) 0.0339(17) Uani 1 1 d . . . . .
H48 H 1.045271 0.349363 0.433309 0.041 Uiso 1 1 calc R . . . .
C49 C 0.9693(5) 0.3556(5) 0.5660(4) 0.0291(16) Uani 1 1 d . . . . .
H49 H 0.959470 0.431820 0.568189 0.035 Uiso 1 1 calc R . . . .
C50 C 0.9825(5) 0.1181(5) 0.7673(4) 0.0279(15) Uani 1 1 d . . . . .
H50A H 1.049029 0.069210 0.736605 0.042 Uiso 1 1 calc GR . . . .
H50B H 0.944648 0.090983 0.827073 0.042 Uiso 1 1 calc GR . . . .
H50C H 1.012172 0.189888 0.770643 0.042 Uiso 1 1 calc GR . . . .
C51 C 0.8632(6) 0.0134(5) 0.7067(5) 0.0306(16) Uani 1 1 d . . . . .
H51A H 0.810301 0.013794 0.670011 0.046 Uiso 1 1 calc GR . . . .
H51B H 0.822771 -0.018067 0.764419 0.046 Uiso 1 1 calc GR . . . .
H51C H 0.935925 -0.029492 0.677938 0.046 Uiso 1 1 calc GR . . . .

loop_
_atom_site_aniso_label
_atom_site_aniso_U_11
_atom_site_aniso_U_22
_atom_site_aniso_U_33
_atom_site_aniso_U_23
_atom_site_aniso_U_13
_atom_site_aniso_U_12
Sc1 0.0154(6) 0.0233(7) 0.0214(7) -0.0003(5) -0.0078(5) 0.0017(5)
P1 0.0177(8) 0.0226(9) 0.0203(9) 0.0009(7) -0.0045(7) -0.0002(6)
N1 0.018(3) 0.024(3) 0.020(3) 0.003(2) -0.007(2) 0.001(2)
N2 0.016(2) 0.023(3) 0.019(3) -0.001(2) -0.005(2) 0.003(2)
N3 0.029(3) 0.033(3) 0.023(3) -0.001(2) -0.008(2) 0.001(2)
N4 0.012(2) 0.020(3) 0.028(3) -0.004(2) -0.009(2) 0.000(2)
C1 0.021(3) 0.018(3) 0.017(3) 0.007(3) -0.009(3) -0.001(2)
C2 0.016(3) 0.025(3) 0.011(3) 0.001(2) -0.003(2) 0.003(2)
C3 0.020(3) 0.026(3) 0.017(3) -0.001(3) -0.006(3) 0.001(3)
C4 0.024(3) 0.014(3) 0.015(3) 0.000(2) -0.002(3) -0.004(2)
C5 0.033(4) 0.021(3) 0.021(4) -0.004(3) -0.004(3) 0.005(3)
C6 0.041(4) 0.029(4) 0.029(4) -0.001(3) -0.019(3) -0.004(3)
C7 0.031(4) 0.026(4) 0.038(4) 0.004(3) -0.018(3) -0.010(3)
C8 0.021(3) 0.035(4) 0.037(4) -0.001(3) -0.014(3) -0.001(3)
C9 0.021(3) 0.026(3) 0.018(3) 0.001(3) 0.001(3) -0.002(3)
C10 0.013(3) 0.026(4) 0.024(4) 0.004(3) -0.012(3) -0.002(2)
C11 0.021(3) 0.038(4) 0.024(4) 0.004(3) -0.004(3) -0.002(3)
C12 0.032(4) 0.043(4) 0.032(4) 0.006(3) -0.009(3) -0.010(3)
C13 0.031(4) 0.038(4) 0.047(5) 0.017(4) -0.018(4) -0.021(3)
C14 0.030(4) 0.049(5) 0.023(4) 0.005(3) 0.002(3) -0.012(3)
C15 0.017(3) 0.039(4) 0.032(4) 0.001(3) -0.002(3) 0.005(3)
C16 0.018(3) 0.022(3) 0.019(3) -0.007(3) -0.013(3) 0.005(2)
C17 0.013(3) 0.031(4) 0.016(3) -0.001(3) -0.003(2) 0.002(3)
C18 0.014(3) 0.042(4) 0.026(4) 0.002(3) -0.001(3) -0.002(3)
C19 0.020(3) 0.037(4) 0.017(3) 0.005(3) -0.004(3) 0.012(3)
C20 0.026(3) 0.024(3) 0.026(4) 0.002(3) -0.013(3) 0.002(3)
C21 0.020(3) 0.027(3) 0.019(3) 0.007(3) -0.010(3) 0.001(3)
C22 0.016(3) 0.028(4) 0.022(4) 0.006(3) -0.005(3) -0.004(3)
C23 0.021(3) 0.037(4) 0.033(4) -0.004(3) -0.005(3) -0.010(3)
C24 0.033(4) 0.047(5) 0.026(4) 0.005(3) -0.008(3) -0.001(3)
C25 0.023(3) 0.027(4) 0.029(4) 0.004(3) -0.004(3) 0.000(3)
C26 0.027(4) 0.032(4) 0.054(5) 0.007(3) -0.020(3) -0.009(3)
C27 0.033(4) 0.059(5) 0.042(5) 0.004(4) -0.004(4) -0.014(4)
C28 0.015(3) 0.025(3) 0.017(3) 0.000(3) -0.011(3) 0.001(2)
C29 0.010(3) 0.026(3) 0.024(4) -0.002(3) -0.004(3) 0.006(2)
C30 0.019(3) 0.034(4) 0.027(4) -0.001(3) -0.004(3) 0.001(3)
C31 0.021(3) 0.036(4) 0.025(4) -0.010(3) -0.011(3) 0.005(3)
C32 0.029(4) 0.029(4) 0.028(4) 0.001(3) -0.016(3) 0.011(3)
C33 0.018(3) 0.027(4) 0.020(3) 0.002(3) -0.007(3) 0.007(3)
C34 0.038(4) 0.039(4) 0.029(4) 0.007(3) -0.018(3) -0.015(3)
C35 0.020(3) 0.028(4) 0.018(3) 0.001(3) -0.002(3) 0.005(3)
C36 0.025(3) 0.030(4) 0.016(3) -0.002(3) -0.006(3) 0.003(3)
C37 0.027(4) 0.042(4) 0.029(4) -0.005(3) -0.009(3) -0.001(3)
C38 0.033(4) 0.052(5) 0.033(4) -0.001(4) -0.014(3) 0.008(3)
C39 0.031(4) 0.041(5) 0.034(4) 0.011(3) -0.009(3) 0.010(3)
C40 0.037(4) 0.039(4) 0.028(4) 0.008(3) -0.016(3) -0.001(3)
C41 0.028(4) 0.057(5) 0.031(4) -0.001(3) -0.010(3) 0.016(3)
C42 0.052(5) 0.031(4) 0.027(4) -0.010(3) -0.011(3) -0.007(3)
C43 0.020(3) 0.024(3) 0.035(4) -0.009(3) -0.008(3) -0.006(3)
C44 0.011(3) 0.028(4) 0.032(4) -0.001(3) -0.011(3) 0.003(3)
C45 0.012(3) 0.029(4) 0.021(4) 0.001(3) -0.005(3) -0.001(2)
C46 0.024(3) 0.036(4) 0.033(4) -0.005(3) -0.009(3) 0.000(3)
C47 0.027(4) 0.040(4) 0.025(4) -0.003(3) -0.013(3) -0.003(3)
C48 0.022(3) 0.054(5) 0.027(4) 0.011(3) -0.010(3) -0.006(3)
C49 0.026(4) 0.029(4) 0.036(4) 0.005(3) -0.017(3) 0.003(3)
C50 0.024(3) 0.037(4) 0.025(4) 0.003(3) -0.012(3) 0.004(3)
C51 0.030(4) 0.023(4) 0.046(5) -0.002(3) -0.022(3) 0.003(3)

loop_
_atom_type_symbol
_atom_type_description
_atom_type_scat_dispersion_real
_atom_type_scat_dispersion_imag
_atom_type_scat_source
C C 0.0033 0.0016 'International Tables Vol C Tables 4.2.6.8 and 6.1.1.4'
H H 0.0000 0.0000 'International Tables Vol C Tables 4.2.6.8 and 6.1.1.4'
N N 0.0061 0.0033 'International Tables Vol C Tables 4.2.6.8 and 6.1.1.4'
P P 0.1023 0.0942 'International Tables Vol C Tables 4.2.6.8 and 6.1.1.4'
Sc Sc 0.2519 0.3716 'International Tables Vol C Tables 4.2.6.8 and 6.1.1.4'

loop_
_citation_id
_citation_doi
_citation_year
1 10.1039/D2DT04167G 2023

loop_
_geom_angle_atom_site_label_1
_geom_angle_atom_site_label_2
_geom_angle_atom_site_label_3
_geom_angle
_geom_angle_site_symmetry_1
_geom_angle_site_symmetry_3
_geom_angle_publ_flag
N1 Sc1 N2 61.79(17) . . ?
N1 Sc1 N3 150.31(18) . . ?
N1 Sc1 N4 92.29(16) . . ?
N1 Sc1 C1 31.04(17) . . ?
N1 Sc1 C34 102.1(2) . . ?
N1 Sc1 C43 110.5(2) . . ?
N2 Sc1 N3 90.25(17) . . ?
N2 Sc1 N4 153.03(17) . . ?
N2 Sc1 C1 30.88(16) . . ?
N2 Sc1 C34 101.7(2) . . ?
N2 Sc1 C43 109.9(2) . . ?
N3 Sc1 N4 116.50(16) . . ?
N3 Sc1 C1 120.04(17) . . ?
N4 Sc1 C1 123.26(17) . . ?
C34 Sc1 N3 72.3(2) . . ?
C34 Sc1 N4 90.4(2) . . ?
C34 Sc1 C1 101.8(2) . . ?
C34 Sc1 C43 142.4(2) . . ?
C43 Sc1 N3 87.4(2) . . ?
C43 Sc1 N4 70.40(18) . . ?
C43 Sc1 C1 115.8(2) . . ?
C4 P1 C3 104.3(3) . . ?
C10 P1 C3 102.3(3) . . ?
C10 P1 C4 100.4(2) . . ?
C1 N1 Sc1 92.9(3) . . ?
C1 N1 C2 120.5(4) . . ?
C2 N1 Sc1 146.2(4) . . ?
C1 N2 Sc1 91.5(3) . . ?
C1 N2 C16 119.6(4) . . ?
C16 N2 Sc1 148.6(4) . . ?
C36 N3 Sc1 94.2(3) . . ?
C36 N3 C41 110.0(5) . . ?
C36 N3 C42 114.3(5) . . ?
C41 N3 Sc1 118.1(4) . . ?
C42 N3 Sc1 114.8(4) . . ?
C42 N3 C41 105.5(5) . . ?
C45 N4 Sc1 96.5(3) . . ?
C45 N4 C50 109.7(4) . . ?
C45 N4 C51 114.6(5) . . ?
C50 N4 Sc1 119.5(4) . . ?
C51 N4 Sc1 109.5(3) . . ?
C51 N4 C50 107.1(4) . . ?
N1 C1 Sc1 56.0(3) . . ?
N1 C1 C28 122.0(5) . . ?
N2 C1 Sc1 57.6(3) . . ?
N2 C1 N1 113.3(5) . . ?
N2 C1 C28 124.5(5) . . ?
C28 C1 Sc1 171.0(4) . . ?
N1 C2 H2A 109.1 . . ?
N1 C2 H2B 109.1 . . ?
N1 C2 C3 112.5(5) . . ?
H2A C2 H2B 107.8 . . ?
C3 C2 H2A 109.1 . . ?
C3 C2 H2B 109.1 . . ?
P1 C3 H3A 109.1 . . ?
P1 C3 H3B 109.1 . . ?
C2 C3 P1 112.6(4) . . ?
C2 C3 H3A 109.1 . . ?
C2 C3 H3B 109.1 . . ?
H3A C3 H3B 107.8 . . ?
C5 C4 P1 118.3(4) . . ?
C9 C4 P1 124.9(5) . . ?
C9 C4 C5 116.6(5) . . ?
C4 C5 H5 119.0 . . ?
C6 C5 C4 121.9(6) . . ?
C6 C5 H5 119.0 . . ?
C5 C6 H6 120.5 . . ?
C5 C6 C7 119.1(6) . . ?
C7 C6 H6 120.5 . . ?
C6 C7 H7 120.3 . . ?
C8 C7 C6 119.4(6) . . ?
C8 C7 H7 120.3 . . ?
C7 C8 H8 119.5 . . ?
C7 C8 C9 121.0(6) . . ?
C9 C8 H8 119.5 . . ?
C4 C9 H9 119.0 . . ?
C8 C9 C4 121.9(6) . . ?
C8 C9 H9 119.0 . . ?
C11 C10 P1 124.6(5) . . ?
C11 C10 C15 118.1(6) . . ?
C15 C10 P1 117.3(5) . . ?
C10 C11 H11 119.5 . . ?
C12 C11 C10 121.1(6) . . ?
C12 C11 H11 119.5 . . ?
C11 C12 H12 120.2 . . ?
C13 C12 C11 119.5(7) . . ?
C13 C12 H12 120.2 . . ?
C12 C13 H13 119.7 . . ?
C12 C13 C14 120.6(6) . . ?
C14 C13 H13 119.7 . . ?
C13 C14 H14 120.0 . . ?
C15 C14 C13 119.9(6) . . ?
C15 C14 H14 120.0 . . ?
C10 C15 H15 119.6 . . ?
C14 C15 C10 120.7(6) . . ?
C14 C15 H15 119.6 . . ?
C17 C16 N2 123.3(5) . . ?
C17 C16 C21 120.4(5) . . ?
C21 C16 N2 116.3(5) . . ?
C16 C17 C18 118.4(6) . . ?
C16 C17 C22 123.6(5) . . ?
C18 C17 C22 118.0(5) . . ?
C17 C18 H18 119.1 . . ?
C19 C18 C17 121.9(6) . . ?
C19 C18 H18 119.1 . . ?
C18 C19 H19 120.4 . . ?
C20 C19 C18 119.1(5) . . ?
C20 C19 H19 120.4 . . ?
C19 C20 H20 119.5 . . ?
C19 C20 C21 121.0(6) . . ?
C21 C20 H20 119.5 . . ?
C16 C21 C25 120.9(5) . . ?
C20 C21 C16 118.9(5) . . ?
C20 C21 C25 120.1(5) . . ?
C17 C22 H22 108.3 . . ?
C17 C22 C23 111.6(5) . . ?
C17 C22 C24 111.9(5) . . ?
C23 C22 H22 108.3 . . ?
C24 C22 H22 108.3 . . ?
C24 C22 C23 108.3(5) . . ?
C22 C23 H23A 109.5 . . ?
C22 C23 H23B 109.5 . . ?
C22 C23 H23C 109.5 . . ?
H23A C23 H23B 109.5 . . ?
H23A C23 H23C 109.5 . . ?
H23B C23 H23C 109.5 . . ?
C22 C24 H24A 109.5 . . ?
C22 C24 H24B 109.5 . . ?
C22 C24 H24C 109.5 . . ?
H24A C24 H24B 109.5 . . ?
H24A C24 H24C 109.5 . . ?
H24B C24 H24C 109.5 . . ?
C21 C25 H25 107.6 . . ?
C21 C25 C26 113.1(5) . . ?
C26 C25 H25 107.6 . . ?
C27 C25 C21 111.0(5) . . ?
C27 C25 H25 107.6 . . ?
C27 C25 C26 109.8(6) . . ?
C25 C26 H26A 109.5 . . ?
C25 C26 H26B 109.5 . . ?
C25 C26 H26C 109.5 . . ?
H26A C26 H26B 109.5 . . ?
H26A C26 H26C 109.5 . . ?
H26B C26 H26C 109.5 . . ?
C25 C27 H27A 109.5 . . ?
C25 C27 H27B 109.5 . . ?
C25 C27 H27C 109.5 . . ?
H27A C27 H27B 109.5 . . ?
H27A C27 H27C 109.5 . . ?
H27B C27 H27C 109.5 . . ?
C29 C28 C1 119.1(5) . . ?
C29 C28 C33 118.5(5) . . ?
C33 C28 C1 122.3(5) . . ?
C28 C29 H29 119.3 . . ?
C30 C29 C28 121.3(5) . . ?
C30 C29 H29 119.3 . . ?
C29 C30 H30 120.1 . . ?
C29 C30 C31 119.8(6) . . ?
C31 C30 H30 120.1 . . ?
C30 C31 H31 120.5 . . ?
C32 C31 C30 119.1(6) . . ?
C32 C31 H31 120.5 . . ?
C31 C32 H32 118.9 . . ?
C31 C32 C33 122.1(6) . . ?
C33 C32 H32 118.9 . . ?
C28 C33 H33 120.4 . . ?
C32 C33 C28 119.1(6) . . ?
C32 C33 H33 120.4 . . ?
Sc1 C34 H34 130.3 . . ?
C35 C34 Sc1 99.4(4) . . ?
C35 C34 H34 130.3 . . ?
C36 C35 C34 119.9(5) . . ?
C40 C35 C34 123.5(6) . . ?
C40 C35 C36 115.7(6) . . ?
C35 C36 N3 115.0(5) . . ?
C37 C36 N3 123.0(6) . . ?
C37 C36 C35 122.0(6) . . ?
C36 C37 H37 120.1 . . ?
C38 C37 C36 119.7(6) . . ?
C38 C37 H37 120.1 . . ?
C37 C38 H38 120.3 . . ?
C39 C38 C37 119.4(7) . . ?
C39 C38 H38 120.3 . . ?
C38 C39 H39 119.7 . . ?
C40 C39 C38 120.6(6) . . ?
C40 C39 H39 119.7 . . ?
C35 C40 H40 118.7 . . ?
C39 C40 C35 122.5(6) . . ?
C39 C40 H40 118.7 . . ?
N3 C41 H41A 109.5 . . ?
N3 C41 H41B 109.5 . . ?
N3 C41 H41C 109.5 . . ?
H41A C41 H41B 109.5 . . ?
H41A C41 H41C 109.5 . . ?
H41B C41 H41C 109.5 . . ?
N3 C42 H42A 109.5 . . ?
N3 C42 H42B 109.5 . . ?
N3 C42 H42C 109.5 . . ?
H42A C42 H42B 109.5 . . ?
H42A C42 H42C 109.5 . . ?
H42B C42 H42C 109.5 . . ?
Sc1 C43 H43 130.6 . . ?
C44 C43 Sc1 98.7(4) . . ?
C44 C43 H43 130.6 . . ?
C45 C44 C43 120.1(6) . . ?
C49 C44 C43 124.0(6) . . ?
C49 C44 C45 115.6(6) . . ?
C44 C45 N4 115.0(5) . . ?
C46 C45 N4 122.4(5) . . ?
C46 C45 C44 122.6(6) . . ?
C45 C46 H46 120.1 . . ?
C45 C46 C47 119.7(6) . . ?
C47 C46 H46 120.1 . . ?
C46 C47 H47 120.6 . . ?
C48 C47 C46 118.8(6) . . ?
C48 C47 H47 120.6 . . ?
C47 C48 H48 119.7 . . ?
C47 C48 C49 120.6(6) . . ?
C49 C48 H48 119.7 . . ?
C44 C49 H49 118.8 . . ?
C48 C49 C44 122.5(6) . . ?
C48 C49 H49 118.8 . . ?
N4 C50 H50A 109.5 . . ?
N4 C50 H50B 109.5 . . ?
N4 C50 H50C 109.5 . . ?
H50A C50 H50B 109.5 . . ?
H50A C50 H50C 109.5 . . ?
H50B C50 H50C 109.5 . . ?
N4 C51 H51A 109.5 . . ?
N4 C51 H51B 109.5 . . ?
N4 C51 H51C 109.5 . . ?
H51A C51 H51B 109.5 . . ?
H51A C51 H51C 109.5 . . ?
H51B C51 H51C 109.5 . . ?

loop_
_geom_bond_atom_site_label_1
_geom_bond_atom_site_label_2
_geom_bond_distance
_geom_bond_site_symmetry_2
_geom_bond_publ_flag
Sc1 N1 2.184(5) . ?
Sc1 N2 2.222(4) . ?
Sc1 N3 2.432(5) . ?
Sc1 N4 2.470(4) . ?
Sc1 C1 2.630(5) . ?
Sc1 C34 2.265(7) . ?
Sc1 C43 2.311(6) . ?
P1 C3 1.850(6) . ?
P1 C4 1.837(6) . ?
P1 C10 1.835(6) . ?
N1 C1 1.358(7) . ?
N1 C2 1.466(7) . ?
N2 C1 1.350(7) . ?
N2 C16 1.437(7) . ?
N3 C36 1.468(7) . ?
N3 C41 1.492(8) . ?
N3 C42 1.477(8) . ?
N4 C45 1.467(7) . ?
N4 C50 1.481(7) . ?
N4 C51 1.471(7) . ?
C1 C28 1.484(7) . ?
C2 H2A 0.9900 . ?
C2 H2B 0.9900 . ?
C2 C3 1.515(8) . ?
C3 H3A 0.9900 . ?
C3 H3B 0.9900 . ?
C4 C5 1.403(8) . ?
C4 C9 1.386(8) . ?
C5 H5 0.9500 . ?
C5 C6 1.387(8) . ?
C6 H6 0.9500 . ?
C6 C7 1.393(9) . ?
C7 H7 0.9500 . ?
C7 C8 1.367(9) . ?
C8 H8 0.9500 . ?
C8 C9 1.369(8) . ?
C9 H9 0.9500 . ?
C10 C11 1.389(8) . ?
C10 C15 1.391(8) . ?
C11 H11 0.9500 . ?
C11 C12 1.383(9) . ?
C12 H12 0.9500 . ?
C12 C13 1.366(9) . ?
C13 H13 0.9500 . ?
C13 C14 1.377(9) . ?
C14 H14 0.9500 . ?
C14 C15 1.376(9) . ?
C15 H15 0.9500 . ?
C16 C17 1.390(8) . ?
C16 C21 1.420(8) . ?
C17 C18 1.391(8) . ?
C17 C22 1.519(8) . ?
C18 H18 0.9500 . ?
C18 C19 1.391(8) . ?
C19 H19 0.9500 . ?
C19 C20 1.378(8) . ?
C20 H20 0.9500 . ?
C20 C21 1.391(8) . ?
C21 C25 1.521(8) . ?
C22 H22 1.0000 . ?
C22 C23 1.535(8) . ?
C22 C24 1.534(8) . ?
C23 H23A 0.9800 . ?
C23 H23B 0.9800 . ?
C23 H23C 0.9800 . ?
C24 H24A 0.9800 . ?
C24 H24B 0.9800 . ?
C24 H24C 0.9800 . ?
C25 H25 1.0000 . ?
C25 C26 1.532(8) . ?
C25 C27 1.519(9) . ?
C26 H26A 0.9800 . ?
C26 H26B 0.9800 . ?
C26 H26C 0.9800 . ?
C27 H27A 0.9800 . ?
C27 H27B 0.9800 . ?
C27 H27C 0.9800 . ?
C28 C29 1.389(8) . ?
C28 C33 1.400(7) . ?
C29 H29 0.9500 . ?
C29 C30 1.378(8) . ?
C30 H30 0.9500 . ?
C30 C31 1.381(8) . ?
C31 H31 0.9500 . ?
C31 C32 1.374(8) . ?
C32 H32 0.9500 . ?
C32 C33 1.374(8) . ?
C33 H33 0.9500 . ?
C34 H34 0.9500 . ?
C34 C35 1.457(8) . ?
C35 C36 1.419(8) . ?
C35 C40 1.393(8) . ?
C36 C37 1.390(8) . ?
C37 H37 0.9500 . ?
C37 C38 1.385(9) . ?
C38 H38 0.9500 . ?
C38 C39 1.380(9) . ?
C39 H39 0.9500 . ?
C39 C40 1.377(9) . ?
C40 H40 0.9500 . ?
C41 H41A 0.9800 . ?
C41 H41B 0.9800 . ?
C41 H41C 0.9800 . ?
C42 H42A 0.9800 . ?
C42 H42B 0.9800 . ?
C42 H42C 0.9800 . ?
C43 H43 0.9500 . ?
C43 C44 1.465(8) . ?
C44 C45 1.403(8) . ?
C44 C49 1.403(8) . ?
C45 C46 1.381(8) . ?
C46 H46 0.9500 . ?
C46 C47 1.406(9) . ?
C47 H47 0.9500 . ?
C47 C48 1.374(9) . ?
C48 H48 0.9500 . ?
C48 C49 1.383(9) . ?
C49 H49 0.9500 . ?
C50 H50A 0.9800 . ?
C50 H50B 0.9800 . ?
C50 H50C 0.9800 . ?
C51 H51A 0.9800 . ?
C51 H51B 0.9800 . ?
C51 H51C 0.9800 . ?

loop_
_geom_torsion_atom_site_label_1
_geom_torsion_atom_site_label_2
_geom_torsion_atom_site_label_3
_geom_torsion_atom_site_label_4
_geom_torsion
_geom_torsion_site_symmetry_1
_geom_torsion_site_symmetry_2
_geom_torsion_site_symmetry_3
_geom_torsion_site_symmetry_4
_geom_torsion_publ_flag
Sc1 N1 C1 N2 6.4(5) . . . . ?
Sc1 N1 C1 C28 -169.5(5) . . . . ?
Sc1 N1 C2 C3 -100.1(7) . . . . ?
Sc1 N2 C1 N1 -6.3(5) . . . . ?
Sc1 N2 C1 C28 169.5(5) . . . . ?
Sc1 N2 C16 C17 -114.5(7) . . . . ?
Sc1 N2 C16 C21 68.2(9) . . . . ?
Sc1 N3 C36 C35 -47.2(5) . . . . ?
Sc1 N3 C36 C37 131.5(5) . . . . ?
Sc1 N4 C45 C44 42.4(5) . . . . ?
Sc1 N4 C45 C46 -138.3(5) . . . . ?
Sc1 C34 C35 C36 37.8(6) . . . . ?
Sc1 C34 C35 C40 -130.7(6) . . . . ?
Sc1 C43 C44 C45 -44.5(5) . . . . ?
Sc1 C43 C44 C49 129.3(5) . . . . ?
P1 C4 C5 C6 175.7(5) . . . . ?
P1 C4 C9 C8 -174.2(5) . . . . ?
P1 C10 C11 C12 179.1(5) . . . . ?
P1 C10 C15 C14 -179.5(5) . . . . ?
N1 C1 C28 C29 55.5(8) . . . . ?
N1 C1 C28 C33 -126.3(6) . . . . ?
N1 C2 C3 P1 168.0(4) . . . . ?
N2 C1 C28 C29 -120.0(6) . . . . ?
N2 C1 C28 C33 58.2(8) . . . . ?
N2 C16 C17 C18 -172.9(5) . . . . ?
N2 C16 C17 C22 9.2(9) . . . . ?
N2 C16 C21 C20 172.3(5) . . . . ?
N2 C16 C21 C25 -4.8(8) . . . . ?
N3 C36 C37 C38 -179.2(6) . . . . ?
N4 C45 C46 C47 177.2(5) . . . . ?
C1 N1 C2 C3 70.1(6) . . . . ?
C1 N2 C16 C17 74.7(7) . . . . ?
C1 N2 C16 C21 -102.6(6) . . . . ?
C1 C28 C29 C30 179.0(5) . . . . ?
C1 C28 C33 C32 -179.1(5) . . . . ?
C2 N1 C1 Sc1 -174.5(6) . . . . ?
C2 N1 C1 N2 -168.1(5) . . . . ?
C2 N1 C1 C28 15.9(8) . . . . ?
C3 P1 C4 C5 166.6(4) . . . . ?
C3 P1 C4 C9 -19.8(6) . . . . ?
C3 P1 C10 C11 -18.9(5) . . . . ?
C3 P1 C10 C15 160.2(5) . . . . ?
C4 P1 C3 C2 93.4(4) . . . . ?
C4 P1 C10 C11 88.3(5) . . . . ?
C4 P1 C10 C15 -92.6(5) . . . . ?
C4 C5 C6 C7 -2.3(9) . . . . ?
C5 C4 C9 C8 -0.5(9) . . . . ?
C5 C6 C7 C8 2.0(9) . . . . ?
C6 C7 C8 C9 -1.0(9) . . . . ?
C7 C8 C9 C4 0.3(9) . . . . ?
C9 C4 C5 C6 1.6(8) . . . . ?
C10 P1 C3 C2 -162.3(4) . . . . ?
C10 P1 C4 C5 61.0(5) . . . . ?
C10 P1 C4 C9 -125.4(5) . . . . ?
C10 C11 C12 C13 -0.3(9) . . . . ?
C11 C10 C15 C14 -0.3(9) . . . . ?
C11 C12 C13 C14 0.9(10) . . . . ?
C12 C13 C14 C15 -1.2(10) . . . . ?
C13 C14 C15 C10 0.9(10) . . . . ?
C15 C10 C11 C12 0.0(9) . . . . ?
C16 N2 C1 Sc1 175.2(6) . . . . ?
C16 N2 C1 N1 168.9(5) . . . . ?
C16 N2 C1 C28 -15.2(8) . . . . ?
C16 C17 C18 C19 0.4(9) . . . . ?
C16 C17 C22 C23 -125.9(6) . . . . ?
C16 C17 C22 C24 112.6(6) . . . . ?
C16 C21 C25 C26 -142.2(6) . . . . ?
C16 C21 C25 C27 93.9(7) . . . . ?
C17 C16 C21 C20 -5.0(8) . . . . ?
C17 C16 C21 C25 177.9(6) . . . . ?
C17 C18 C19 C20 -4.3(9) . . . . ?
C18 C17 C22 C23 56.3(7) . . . . ?
C18 C17 C22 C24 -65.3(7) . . . . ?
C18 C19 C20 C21 3.4(9) . . . . ?
C19 C20 C21 C16 1.1(9) . . . . ?
C19 C20 C21 C25 178.3(6) . . . . ?
C20 C21 C25 C26 40.8(8) . . . . ?
C20 C21 C25 C27 -83.2(7) . . . . ?
C21 C16 C17 C18 4.2(8) . . . . ?
C21 C16 C17 C22 -173.6(5) . . . . ?
C22 C17 C18 C19 178.4(5) . . . . ?
C28 C29 C30 C31 -0.7(9) . . . . ?
C29 C28 C33 C32 -0.9(9) . . . . ?
C29 C30 C31 C32 0.8(9) . . . . ?
C30 C31 C32 C33 -1.0(10) . . . . ?
C31 C32 C33 C28 1.1(9) . . . . ?
C33 C28 C29 C30 0.7(9) . . . . ?
C34 C35 C36 N3 10.1(8) . . . . ?
C34 C35 C36 C37 -168.6(6) . . . . ?
C34 C35 C40 C39 168.6(6) . . . . ?
C35 C36 C37 C38 -0.6(10) . . . . ?
C36 C35 C40 C39 -0.4(9) . . . . ?
C36 C37 C38 C39 0.1(10) . . . . ?
C37 C38 C39 C40 0.2(10) . . . . ?
C38 C39 C40 C35 -0.1(10) . . . . ?
C40 C35 C36 N3 179.5(5) . . . . ?
C40 C35 C36 C37 0.8(9) . . . . ?
C41 N3 C36 C35 74.8(6) . . . . ?
C41 N3 C36 C37 -106.6(7) . . . . ?
C42 N3 C36 C35 -166.8(5) . . . . ?
C42 N3 C36 C37 11.9(8) . . . . ?
C43 C44 C45 N4 -1.4(7) . . . . ?
C43 C44 C45 C46 179.4(5) . . . . ?
C43 C44 C49 C48 -177.4(5) . . . . ?
C44 C45 C46 C47 -3.6(9) . . . . ?
C45 C44 C49 C48 -3.4(8) . . . . ?
C45 C46 C47 C48 0.1(9) . . . . ?
C46 C47 C48 C49 1.5(9) . . . . ?
C47 C48 C49 C44 0.2(9) . . . . ?
C49 C44 C45 N4 -175.6(5) . . . . ?
C49 C44 C45 C46 5.1(8) . . . . ?
C50 N4 C45 C44 -82.1(6) . . . . ?
C50 N4 C45 C46 97.2(6) . . . . ?
C51 N4 C45 C44 157.4(5) . . . . ?
C51 N4 C45 C46 -23.3(7) . . . . ?
